data_2234445
loop_
_publ_author_name
'Oudahmane, Abdelghani'
'El-Ghozzi, Malika'
'Avignant, Daniel'

_publ_section_title
;
 Ca~5~Zr~3~F~22~
;
_journal_coeditor_code WM2595
_journal_issue 4
_journal_name_full 'Acta Crystallographica Section E'
_journal_page_first i23
_journal_paper_doi 10.1107/S1600536812008495
_journal_volume 68
_journal_year 2012
_chemical_formula_iupac 'Ca5 Zr3 F22 '
_chemical_formula_sum 'Ca5 F22 Zr3'
_chemical_formula_weight 892.06
_chemical_name_systematic
;
pentacalcium trizirconium docosafluoride
;
_space_group_IT_number 18
_symmetry_cell_setting orthorhombic
_symmetry_space_group_name_Hall 'P 2 2ab'
_symmetry_space_group_name_H-M 'P 21 21 2'
_atom_sites_solution_primary direct
_atom_sites_solution_secondary difmap
_audit_creation_method SHELXL-97
_cell_angle_alpha 90.00
_cell_angle_beta 90.00
_cell_angle_gamma 90.00
_cell_formula_units_Z 2
_cell_length_a 9.9844(3)
_cell_length_b 7.4059(2)
_cell_length_c 9.9046(3)
_cell_measurement_reflns_used 1507
_cell_measurement_temperature 296(2)
_cell_measurement_theta_max 35.78
_cell_measurement_theta_min 4.00
_cell_volume 732.38(4)
_computing_cell_refinement 'SAINT (Bruker, 2008)'
_computing_data_collection 'APEX2 (Bruker, 2008)'
_computing_data_reduction 'SAINT (Bruker, 2008)'
_computing_molecular_graphics
;
<i>CaRine</i> (Boudias & Monceau, 1998) and ORTEP-3 for Windows
(Farrugia, 1997)
;
_computing_publication_material 'SHELXTL (Sheldrick, 2008)'
_computing_structure_refinement 'SHELXL97 (Sheldrick, 2008)'
_computing_structure_solution 'SHELXS97 (Sheldrick, 2008)'
_diffrn_ambient_temperature 296(2)
_diffrn_detector_area_resol_mean 8.3333
_diffrn_measured_fraction_theta_full 0.992
_diffrn_measured_fraction_theta_max 0.992
_diffrn_measurement_device_type 'Bruker APEXII CCD'
_diffrn_measurement_method '\w and \f-scans'
_diffrn_radiation_monochromator graphite
_diffrn_radiation_source 'fine-focus sealed tube'
_diffrn_radiation_type MoK\a
_diffrn_radiation_wavelength 0.71073
_diffrn_reflns_av_R_equivalents 0.0374
_diffrn_reflns_av_sigmaI/netI 0.0581
_diffrn_reflns_limit_h_max 16
_diffrn_reflns_limit_h_min -16
_diffrn_reflns_limit_k_max 6
_diffrn_reflns_limit_k_min -12
_diffrn_reflns_limit_l_max 12
_diffrn_reflns_limit_l_min -16
_diffrn_reflns_number 7993
_diffrn_reflns_theta_full 35.98
_diffrn_reflns_theta_max 35.98
_diffrn_reflns_theta_min 3.43
_exptl_absorpt_coefficient_mu 4.094
_exptl_absorpt_correction_T_max 0.7471
_exptl_absorpt_correction_T_min 0.5865
_exptl_absorpt_correction_type multi-scan
_exptl_absorpt_process_details '(<i>SADABS</i>; Bruker, 2008)'
_exptl_crystal_colour colourless
_exptl_crystal_density_diffrn 4.045
_exptl_crystal_density_method 'not measured'
_exptl_crystal_description platelet
_exptl_crystal_F_000 836
_exptl_crystal_size_max 0.185
_exptl_crystal_size_mid 0.061
_exptl_crystal_size_min 0.031
_refine_diff_density_max 0.879
_refine_diff_density_min -0.767
_refine_ls_abs_structure_details 'Flack (1983), 1462 Friedel pairs'
_refine_ls_abs_structure_Flack 0.0(4)
_refine_ls_extinction_method none
_refine_ls_goodness_of_fit_ref 0.991
_refine_ls_matrix_type full
_refine_ls_number_parameters 139
_refine_ls_number_reflns 3466
_refine_ls_number_restraints 0
_refine_ls_restrained_S_all 0.991
_refine_ls_R_factor_all 0.0481
_refine_ls_R_factor_gt 0.0356
_refine_ls_shift/su_max 0.001
_refine_ls_shift/su_mean 0.000
_refine_ls_structure_factor_coef Fsqd
_refine_ls_weighting_details 'calc w=1/[\s^2^(Fo^2^)+(0.0112P)^2^+0.0000P] where P=(Fo^2^+2Fc^2^)/3'
_refine_ls_weighting_scheme calc
_refine_ls_wR_factor_gt 0.0534
_refine_ls_wR_factor_ref 0.0575
_reflns_number_gt 2909
_reflns_number_total 3466
_reflns_threshold_expression I>2\s(I)
_cod_data_source_file wm2595.cif
_cod_data_source_block I
_cod_database_code 2234445
_cod_database_fobs_code 2234445

loop_
_symmetry_equiv_pos_as_xyz
'x, y, z'
'-x, -y, z'
'-x+1/2, y+1/2, -z'
'x+1/2, -y+1/2, -z'

loop_
_atom_site_type_symbol
_atom_site_label
_atom_site_fract_x
_atom_site_fract_y
_atom_site_fract_z
_atom_site_U_iso_or_equiv
_atom_site_adp_type
_atom_site_calc_flag
_atom_site_refinement_flags
_atom_site_occupancy
Zr Zr1 0.71210(3) 0.25190(5) 0.77653(3) 0.00516(5) Uani d . 1
Zr Zr2 0.5000 0.0000 0.46134(5) 0.00610(9) Uani d S 1
Ca Ca1 0.71132(6) -0.23978(10) 0.75189(6) 0.00980(11) Uani d . 1
Ca Ca2 1.0000 0.5000 0.94489(11) 0.01098(18) Uani d S 1
Ca Ca3 1.0000 0.0000 0.53761(10) 0.00549(16) Uani d S 1
Ca Ca4 1.0000 0.0000 0.97774(11) 0.01109(19) Uani d S 1
F F1 0.88717(17) -0.2405(3) 0.89417(19) 0.0127(4) Uani d . 1
F F2 0.85135(16) 0.2410(3) 0.93117(18) 0.0108(3) Uani d . 1
F F3 0.8514(2) 0.0603(2) 0.7085(3) 0.0170(5) Uani d . 1
F F4 0.88835(19) 0.4117(2) 0.7118(3) 0.0126(4) Uani d . 1
F F5 1.10993(18) 0.2790(3) 0.6049(2) 0.0128(4) Uani d . 1
F F6 0.65761(18) 0.0167(3) 0.8771(2) 0.0113(4) Uani d . 1
F F7 0.69569(18) 0.4936(3) 0.87846(19) 0.0114(4) Uani d . 1
F F8 0.6504(2) 0.4338(3) 0.6301(2) 0.0156(5) Uani d . 1
F F9 1.10631(18) -0.2758(3) 0.4672(2) 0.0131(4) Uani d . 1
F F10 0.51040(18) 0.2795(2) 0.83055(19) 0.0139(4) Uani d . 1
F F11 0.6171(2) 0.0833(3) 0.6283(3) 0.0177(5) Uani d . 1

loop_
_atom_site_aniso_label
_atom_site_aniso_U_11
_atom_site_aniso_U_22
_atom_site_aniso_U_33
_atom_site_aniso_U_12
_atom_site_aniso_U_13
_atom_site_aniso_U_23
Zr1 0.00491(11) 0.00437(10) 0.00621(12) 0.00005(14) -0.00025(10) 0.00010(14)
Zr2 0.0070(2) 0.00559(19) 0.0057(2) -0.0005(2) 0.000 0.000
Ca1 0.0079(2) 0.0118(3) 0.0097(3) -0.0004(3) 0.0000(2) 0.0002(3)
Ca2 0.0104(4) 0.0085(4) 0.0139(5) 0.0006(4) 0.000 0.000
Ca3 0.0047(4) 0.0059(4) 0.0059(4) 0.0005(5) 0.000 0.000
Ca4 0.0097(4) 0.0065(4) 0.0170(5) -0.0010(4) 0.000 0.000
F1 0.0108(8) 0.0113(8) 0.0161(9) -0.0008(9) -0.0033(7) -0.0009(10)
F2 0.0100(8) 0.0125(8) 0.0098(8) -0.0027(10) -0.0044(6) 0.0024(10)
F3 0.0194(11) 0.0113(9) 0.0203(13) 0.0026(8) 0.0086(10) -0.0019(9)
F4 0.0118(10) 0.0128(9) 0.0133(11) -0.0041(7) 0.0021(9) 0.0004(8)
F5 0.0103(8) 0.0159(11) 0.0122(10) 0.0038(7) -0.0044(7) -0.0006(8)
F6 0.0129(9) 0.0090(9) 0.0120(10) -0.0019(8) 0.0002(7) -0.0007(8)
F7 0.0129(9) 0.0084(8) 0.0130(10) -0.0016(9) -0.0016(8) -0.0023(9)
F8 0.0202(12) 0.0145(10) 0.0120(12) 0.0008(8) -0.0061(9) 0.0047(8)
F9 0.0135(9) 0.0108(10) 0.0151(10) -0.0034(8) 0.0041(7) 0.0002(8)
F10 0.0077(8) 0.0177(10) 0.0161(10) 0.0009(8) 0.0012(8) -0.0044(7)
F11 0.0233(12) 0.0146(10) 0.0151(13) -0.0028(9) -0.0065(10) -0.0028(9)

loop_
_atom_type_symbol
_atom_type_description
_atom_type_scat_dispersion_real
_atom_type_scat_dispersion_imag
_atom_type_scat_source
F F 0.0171 0.0103 'International Tables Vol C Tables 4.2.6.8 and 6.1.1.4'
Ca Ca 0.2262 0.3064 'International Tables Vol C Tables 4.2.6.8 and 6.1.1.4'
Zr Zr -2.9673 0.5597 'International Tables Vol C Tables 4.2.6.8 and 6.1.1.4'

loop_
_geom_angle_atom_site_label_1
_geom_angle_atom_site_label_2
_geom_angle_atom_site_label_3
_geom_angle_site_symmetry_1
_geom_angle_site_symmetry_3
_geom_angle
F7 Zr1 F2 . . 74.04(8)
F7 Zr1 F8 . . 75.80(8)
F2 Zr1 F8 . . 137.96(9)
F7 Zr1 F6 . . 118.16(7)
F2 Zr1 F6 . . 77.79(8)
F8 Zr1 F6 . . 143.31(8)
F7 Zr1 F10 . . 73.37(7)
F2 Zr1 F10 . . 117.44(7)
F8 Zr1 F10 . . 80.18(8)
F6 Zr1 F10 . . 73.00(7)
F7 Zr1 F3 . . 142.87(8)
F2 Zr1 F3 . . 76.47(9)
F8 Zr1 F3 . . 114.32(10)
F6 Zr1 F3 . . 76.16(8)
F10 Zr1 F3 . . 141.78(8)
F7 Zr1 F11 . . 143.54(8)
F2 Zr1 F11 . . 141.23(9)
F8 Zr1 F11 . . 76.60(8)
F6 Zr1 F11 . . 74.05(8)
F10 Zr1 F11 . . 78.86(8)
F3 Zr1 F11 . . 71.33(9)
F7 Zr1 F4 . . 74.98(8)
F2 Zr1 F4 . . 72.62(8)
F8 Zr1 F4 . . 71.74(8)
F6 Zr1 F4 . . 142.56(8)
F10 Zr1 F4 . . 141.80(7)
F3 Zr1 F4 . . 75.04(7)
F11 Zr1 F4 . . 117.61(9)
F5 Zr2 F5 3_646 4_456 143.17(11)
F5 Zr2 F9 3_646 3_656 117.63(7)
F5 Zr2 F9 4_456 3_656 75.52(7)
F5 Zr2 F9 3_646 4_446 75.52(7)
F5 Zr2 F9 4_456 4_446 117.63(7)
F9 Zr2 F9 3_656 4_446 140.46(11)
F5 Zr2 F11 3_646 . 140.20(8)
F5 Zr2 F11 4_456 . 74.04(8)
F9 Zr2 F11 3_656 . 77.57(8)
F9 Zr2 F11 4_446 . 71.76(8)
F5 Zr2 F11 3_646 2_655 74.04(8)
F5 Zr2 F11 4_456 2_655 140.20(8)
F9 Zr2 F11 3_656 2_655 71.76(8)
F9 Zr2 F11 4_446 2_655 77.57(8)
F11 Zr2 F11 . 2_655 77.30(13)
F5 Zr2 F4 3_646 4_456 73.35(7)
F5 Zr2 F4 4_456 4_456 77.41(8)
F9 Zr2 F4 3_656 4_456 76.44(8)
F9 Zr2 F4 4_446 4_456 140.78(7)
F11 Zr2 F4 . 4_456 145.25(7)
F11 Zr2 F4 2_655 4_456 115.20(9)
F5 Zr2 F4 3_646 3_646 77.41(8)
F5 Zr2 F4 4_456 3_646 73.35(7)
F9 Zr2 F4 3_656 3_646 140.78(7)
F9 Zr2 F4 4_446 3_646 76.44(8)
F11 Zr2 F4 . 3_646 115.20(9)
F11 Zr2 F4 2_655 3_646 145.25(7)
F4 Zr2 F4 4_456 3_646 73.99(11)
F1 Ca1 F5 . 2_755 78.04(7)
F1 Ca1 F6 . . 81.27(8)
F5 Ca1 F6 2_755 . 127.77(7)
F1 Ca1 F7 . 1_545 73.44(8)
F5 Ca1 F7 2_755 1_545 106.33(7)
F6 Ca1 F7 . 1_545 112.73(7)
F1 Ca1 F10 . 2_655 121.56(7)
F5 Ca1 F10 2_755 2_655 155.59(7)
F6 Ca1 F10 . 2_655 73.18(7)
F7 Ca1 F10 1_545 2_655 69.93(7)
F1 Ca1 F9 . 4_446 154.42(7)
F5 Ca1 F9 2_755 4_446 77.06(7)
F6 Ca1 F9 . 4_446 109.85(7)
F7 Ca1 F9 1_545 4_446 119.50(7)
F10 Ca1 F9 2_655 4_446 84.00(7)
F1 Ca1 F3 . . 72.14(9)
F5 Ca1 F3 2_755 . 66.37(7)
F6 Ca1 F3 . . 61.73(7)
F7 Ca1 F3 1_545 . 145.59(7)
F10 Ca1 F3 2_655 . 130.46(7)
F9 Ca1 F3 4_446 . 92.47(8)
F1 Ca1 F8 . 1_545 116.23(8)
F5 Ca1 F8 2_755 1_545 77.68(7)
F6 Ca1 F8 . 1_545 153.18(7)
F7 Ca1 F8 1_545 1_545 58.87(7)
F10 Ca1 F8 2_655 1_545 80.17(7)
F9 Ca1 F8 4_446 1_545 63.55(6)
F3 Ca1 F8 . 1_545 140.74(8)
F1 Ca1 F11 . . 121.92(8)
F5 Ca1 F11 2_755 . 95.13(7)
F6 Ca1 F11 . . 57.87(7)
F7 Ca1 F11 1_545 . 156.31(7)
F10 Ca1 F11 2_655 . 86.38(7)
F9 Ca1 F11 4_446 . 55.22(6)
F3 Ca1 F11 . . 53.29(7)
F8 Ca1 F11 1_545 . 118.27(6)
F1 Ca2 F1 1_565 2_755 154.59(11)
F1 Ca2 F6 1_565 4_557 122.41(8)
F1 Ca2 F6 2_755 4_557 77.99(7)
F1 Ca2 F6 1_565 3_657 77.99(7)
F1 Ca2 F6 2_755 3_657 122.41(8)
F6 Ca2 F6 4_557 3_657 83.69(10)
F1 Ca2 F2 1_565 2_765 67.95(7)
F1 Ca2 F2 2_755 2_765 110.54(6)
F6 Ca2 F2 4_557 2_765 71.13(7)
F6 Ca2 F2 3_657 2_765 114.00(7)
F1 Ca2 F2 1_565 . 110.54(6)
F1 Ca2 F2 2_755 . 67.95(7)
F6 Ca2 F2 4_557 . 114.00(7)
F6 Ca2 F2 3_657 . 71.13(7)
F2 Ca2 F2 2_765 . 173.59(9)
F1 Ca2 F4 1_565 . 78.94(7)
F1 Ca2 F4 2_755 . 78.93(7)
F6 Ca2 F4 4_557 . 156.54(6)
F6 Ca2 F4 3_657 . 112.50(7)
F2 Ca2 F4 2_765 . 113.82(7)
F2 Ca2 F4 . . 59.90(6)
F1 Ca2 F4 1_565 2_765 78.93(7)
F1 Ca2 F4 2_755 2_765 78.94(7)
F6 Ca2 F4 4_557 2_765 112.50(6)
F6 Ca2 F4 3_657 2_765 156.54(6)
F2 Ca2 F4 2_765 2_765 59.90(6)
F2 Ca2 F4 . 2_765 113.82(7)
F4 Ca2 F4 . 2_765 58.49(9)
F1 Ca2 F10 1_565 3_657 64.60(6)
F1 Ca2 F10 2_755 3_657 138.65(7)
F6 Ca2 F10 4_557 3_657 60.87(6)
F6 Ca2 F10 3_657 3_657 52.89(6)
F2 Ca2 F10 2_765 3_657 61.59(5)
F2 Ca2 F10 . 3_657 123.90(6)
F4 Ca2 F10 . 3_657 142.40(5)
F4 Ca2 F10 2_765 3_657 118.98(5)
F1 Ca2 F10 1_565 4_557 138.65(7)
F1 Ca2 F10 2_755 4_557 64.60(6)
F6 Ca2 F10 4_557 4_557 52.89(6)
F6 Ca2 F10 3_657 4_557 60.87(6)
F2 Ca2 F10 2_765 4_557 123.90(6)
F2 Ca2 F10 . 4_557 61.59(5)
F4 Ca2 F10 . 4_557 118.98(5)
F4 Ca2 F10 2_765 4_557 142.40(5)
F10 Ca2 F10 3_657 4_557 85.95(7)
F1 Ca2 F7 1_565 . 58.94(6)
F1 Ca2 F7 2_755 . 115.01(6)
F6 Ca2 F7 4_557 . 143.78(7)
F6 Ca2 F7 3_657 . 60.56(6)
F2 Ca2 F7 2_765 . 126.67(6)
F2 Ca2 F7 . . 51.62(6)
F4 Ca2 F7 . . 53.12(6)
F4 Ca2 F7 2_765 . 103.35(6)
F10 Ca2 F7 3_657 . 97.57(5)
F10 Ca2 F7 4_557 . 100.25(5)
F1 Ca2 F7 1_565 2_765 115.01(6)
F1 Ca2 F7 2_755 2_765 58.94(6)
F6 Ca2 F7 4_557 2_765 60.56(6)
F6 Ca2 F7 3_657 2_765 143.78(7)
F2 Ca2 F7 2_765 2_765 51.62(6)
F2 Ca2 F7 . 2_765 126.67(6)
F4 Ca2 F7 . 2_765 103.35(6)
F4 Ca2 F7 2_765 2_765 53.12(6)
F10 Ca2 F7 3_657 2_765 100.25(5)
F10 Ca2 F7 4_557 2_765 97.57(5)
F7 Ca2 F7 . 2_765 155.57(8)
F8 Ca3 F8 3_646 4_556 87.10(12)
F8 Ca3 F3 3_646 2_755 156.41(7)
F8 Ca3 F3 4_556 2_755 98.78(8)
F8 Ca3 F3 3_646 . 98.78(8)
F8 Ca3 F3 4_556 . 156.41(7)
F3 Ca3 F3 2_755 . 84.96(13)
F8 Ca3 F9 3_646 . 84.10(7)
F8 Ca3 F9 4_556 . 71.48(7)
F3 Ca3 F9 2_755 . 76.31(7)
F3 Ca3 F9 . . 131.65(7)
F8 Ca3 F9 3_646 2_755 71.48(7)
F8 Ca3 F9 4_556 2_755 84.10(7)
F3 Ca3 F9 2_755 2_755 131.65(7)
F3 Ca3 F9 . 2_755 76.31(7)
F9 Ca3 F9 . 2_755 146.27(10)
F8 Ca3 F5 3_646 . 132.51(7)
F8 Ca3 F5 4_556 . 73.82(7)
F3 Ca3 F5 2_755 . 70.82(6)
F3 Ca3 F5 . . 85.66(7)
F9 Ca3 F5 . . 126.99(6)
F9 Ca3 F5 2_755 . 63.72(6)
F8 Ca3 F5 3_646 2_755 73.82(7)
F8 Ca3 F5 4_556 2_755 132.51(7)
F3 Ca3 F5 2_755 2_755 85.66(7)
F3 Ca3 F5 . 2_755 70.82(6)
F9 Ca3 F5 . 2_755 63.72(6)
F9 Ca3 F5 2_755 2_755 126.99(6)
F5 Ca3 F5 . 2_755 148.20(10)
F1 Ca4 F1 . 2_755 137.12(11)
F1 Ca4 F2 . 2_755 69.36(7)
F1 Ca4 F2 2_755 2_755 102.12(7)
F1 Ca4 F2 . . 102.12(7)
F1 Ca4 F2 2_755 . 69.36(7)
F2 Ca4 F2 2_755 . 157.52(10)
F1 Ca4 F7 . 4_557 129.24(8)
F1 Ca4 F7 2_755 4_557 78.34(7)
F2 Ca4 F7 2_755 4_557 67.84(6)
F2 Ca4 F7 . 4_557 127.36(7)
F1 Ca4 F7 . 3_647 78.34(7)
F1 Ca4 F7 2_755 3_647 129.24(8)
F2 Ca4 F7 2_755 3_647 127.36(7)
F2 Ca4 F7 . 3_647 67.84(6)
F7 Ca4 F7 4_557 3_647 107.84(10)
F1 Ca4 F10 . 4_557 144.10(7)
F1 Ca4 F10 2_755 4_557 75.15(7)
F2 Ca4 F10 2_755 4_557 127.81(7)
F2 Ca4 F10 . 4_557 71.47(6)
F7 Ca4 F10 4_557 4_557 60.51(6)
F7 Ca4 F10 3_647 4_557 66.43(7)
F1 Ca4 F10 . 3_647 75.15(7)
F1 Ca4 F10 2_755 3_647 144.10(7)
F2 Ca4 F10 2_755 3_647 71.47(6)
F2 Ca4 F10 . 3_647 127.81(7)
F7 Ca4 F10 4_557 3_647 66.43(7)
F7 Ca4 F10 3_647 3_647 60.51(6)
F10 Ca4 F10 4_557 3_647 81.52(9)
F1 Ca4 F3 . . 63.80(7)
F1 Ca4 F3 2_755 . 79.01(6)
F2 Ca4 F3 2_755 . 104.03(7)
F2 Ca4 F3 . . 54.59(6)
F7 Ca4 F3 4_557 . 153.52(7)
F7 Ca4 F3 3_647 . 97.08(6)
F10 Ca4 F3 4_557 . 125.49(6)
F10 Ca4 F3 3_647 . 136.83(6)
F1 Ca4 F3 . 2_755 79.01(6)
F1 Ca4 F3 2_755 2_755 63.80(7)
F2 Ca4 F3 2_755 2_755 54.59(6)
F2 Ca4 F3 . 2_755 104.03(7)
F7 Ca4 F3 4_557 2_755 97.08(6)
F7 Ca4 F3 3_647 2_755 153.52(7)
F10 Ca4 F3 4_557 2_755 136.83(6)
F10 Ca4 F3 3_647 2_755 125.49(6)
F3 Ca4 F3 . 2_755 60.32(8)
Ca1 F1 Ca4 . . 127.94(11)
Ca1 F1 Ca2 . 1_545 121.63(10)
Ca4 F1 Ca2 . 1_545 109.64(7)
Zr1 F2 Ca4 . . 126.50(10)
Zr1 F2 Ca2 . . 114.89(9)
Ca4 F2 Ca2 . . 101.62(6)
Zr1 F3 Ca3 . . 142.87(12)
Zr1 F3 Ca1 . . 99.48(8)
Ca3 F3 Ca1 . . 107.24(8)
Zr1 F3 Ca4 . . 97.99(9)
Ca3 F3 Ca4 . . 107.36(8)
Ca1 F3 Ca4 . . 89.55(7)
Zr2 F4 Zr1 3_656 . 143.70(12)
Zr2 F4 Ca2 3_656 . 113.76(8)
Zr1 F4 Ca2 . . 102.38(9)
Zr2 F5 Ca1 3_656 2_755 134.66(9)
Zr2 F5 Ca3 3_656 . 110.14(8)
Ca1 F5 Ca3 2_755 . 114.36(8)
Zr1 F6 Ca1 . . 111.56(9)
Zr1 F6 Ca2 . 3_647 125.08(9)
Ca1 F6 Ca2 . 3_647 120.46(8)
Zr1 F7 Ca1 . 1_565 117.66(9)
Zr1 F7 Ca4 . 3_657 111.69(8)
Ca1 F7 Ca4 1_565 3_657 110.63(8)
Zr1 F7 Ca2 . . 92.24(7)
Ca1 F7 Ca2 1_565 . 92.03(6)
Ca4 F7 Ca2 3_657 . 131.65(8)
Zr1 F8 Ca3 . 3_656 147.21(10)
Zr1 F8 Ca1 . 1_565 101.38(9)
Ca3 F8 Ca1 3_656 1_565 105.84(7)
Zr2 F9 Ca3 3_646 . 110.58(8)
Zr2 F9 Ca1 3_646 4_546 124.23(9)
Ca3 F9 Ca1 . 4_546 114.33(8)
Zr1 F10 Ca1 . 2_655 143.51(9)
Zr1 F10 Ca4 . 3_657 107.27(8)
Ca1 F10 Ca4 2_655 3_657 106.96(7)
Zr1 F10 Ca2 . 3_647 98.83(7)
Ca1 F10 Ca2 2_655 3_647 97.15(6)
Ca4 F10 Ca2 3_657 3_647 83.57(6)
Zr2 F11 Zr1 . . 161.30(11)
Zr2 F11 Ca1 . . 105.85(7)
Zr1 F11 Ca1 . . 92.79(8)

loop_
_geom_bond_atom_site_label_1
_geom_bond_atom_site_label_2
_geom_bond_site_symmetry_2
_geom_bond_distance
Zr1 F7 . 2.062(2)
Zr1 F2 . 2.0701(16)
Zr1 F8 . 2.073(2)
Zr1 F6 . 2.079(2)
Zr1 F10 . 2.0937(18)
Zr1 F3 . 2.098(2)
Zr1 F11 . 2.148(2)
Zr1 F4 . 2.2154(19)
Zr2 F5 3_646 2.0771(19)
Zr2 F5 4_456 2.0771(19)
Zr2 F9 3_656 2.0939(18)
Zr2 F9 4_446 2.0939(18)
Zr2 F11 . 2.117(2)
Zr2 F11 2_655 2.117(2)
Zr2 F4 4_456 2.148(2)
Zr2 F4 3_646 2.148(2)
Ca1 F1 . 2.2514(18)
Ca1 F5 2_755 2.3214(19)
Ca1 F6 . 2.331(2)
Ca1 F7 1_545 2.344(2)
Ca1 F10 2_655 2.3651(19)
Ca1 F9 4_446 2.412(2)
Ca1 F3 . 2.661(2)
Ca1 F8 1_545 2.769(2)
Ca1 F11 . 2.848(2)
Ca2 F1 1_565 2.283(2)
Ca2 F1 2_755 2.283(2)
Ca2 F6 4_557 2.366(2)
Ca2 F6 3_657 2.366(2)
Ca2 F2 2_765 2.429(2)
Ca2 F2 . 2.429(2)
Ca2 F4 . 2.645(3)
Ca2 F4 2_765 2.645(3)
Ca2 F10 3_657 3.040(2)
Ca2 F10 4_557 3.040(2)
Ca2 F7 . 3.1091(18)
Ca2 F7 2_765 3.1091(18)
Ca3 F8 3_646 2.292(2)
Ca3 F8 4_556 2.292(2)
Ca3 F3 2_755 2.295(2)
Ca3 F3 . 2.295(2)
Ca3 F9 . 2.4055(19)
Ca3 F9 2_755 2.4055(19)
Ca3 F5 . 2.4327(19)
Ca3 F5 2_755 2.4327(19)
Ca4 F1 . 2.264(2)
Ca4 F1 2_755 2.264(2)
Ca4 F2 2_755 2.367(2)
Ca4 F2 . 2.367(2)
Ca4 F7 4_557 2.418(2)
Ca4 F7 3_647 2.418(2)
Ca4 F10 4_557 2.5067(19)
Ca4 F10 3_647 2.5067(19)
Ca4 F3 . 3.085(3)
Ca4 F3 2_755 3.085(3)
